data_4121078
loop_
_publ_author_name
'Ryan L. Peterson'
'Jake W. Ginsbach'
'Ryan E. Cowley'
'Munzarin F. Qayyum'
'Richard A. Himes'
'Maxime A. Siegler'
'Cathy D. Moore'
'Britt Hedman'
'Keith O. Hodgson'
'Shunichi Fukuzumi'
'Edward I. Solomon'
'Kenneth D. Karlin'

_publ_section_title
;
 Stepwise Protonation and Electron-Transfer Reduction of a Primary
 Copper-Dioxygen Adduct
;
_journal_name_full 'Journal of the American Chemical Society'
_journal_page_first 16454
_journal_page_last 16467
_journal_paper_doi 10.1021/ja4065377
_journal_volume 135
_journal_year 2013
_chemical_formula_moiety 'C21 H48 Cl Cu N10, C24 B F20, C H2 Cl2'
_chemical_formula_sum 'C46 H50 B Cl3 Cu F20 N10'
_chemical_formula_weight 1303.66
_chemical_name_systematic
;
 ?
;
_space_group_crystal_system triclinic
_space_group_IT_number 2
_space_group_name_Hall '-P 1'
_space_group_name_H-M_alt 'P -1'
_symmetry_space_group_name_Hall '-P 1'
_symmetry_space_group_name_H-M 'P -1'
_atom_sites_solution_hydrogens geom
_atom_sites_solution_primary direct
_atom_sites_solution_secondary difmap
_audit_creation_method SHELXL-2013
_cell_angle_alpha 107.8461(12)
_cell_angle_beta 94.4674(10)
_cell_angle_gamma 91.1323(11)
_cell_formula_units_Z 2
_cell_length_a 12.07727(16)
_cell_length_b 12.76516(19)
_cell_length_c 18.5857(2)
_cell_measurement_reflns_used 27328
_cell_measurement_temperature 110(2)
_cell_measurement_theta_max 26.31
_cell_measurement_theta_min 1.67
_cell_volume 2716.29(6)
_computing_cell_refinement
;
CrysAlisPro, Agilent Technologies,
Version 1.171.36.24 (release 03-12-2012 CrysAlis171 .NET)
(compiled Dec  3 2012,18:21:49)
;
_computing_data_collection
;
CrysAlisPro, Agilent Technologies,
Version 1.171.36.24 (release 03-12-2012 CrysAlis171 .NET)
(compiled Dec  3 2012,18:21:49)
;
_computing_data_reduction
;
CrysAlisPro, Agilent Technologies,
Version 1.171.36.24 (release 03-12-2012 CrysAlis171 .NET)
(compiled Dec  3 2012,18:21:49)
;
_computing_molecular_graphics 'SHELXTL v6.10 (Sheldrick, 2008)'
_computing_publication_material 'SHELXTL v6.10 (Sheldrick, 2008)'
_computing_structure_refinement 'SHELXL-2013 (Sheldrick, 2013)'
_computing_structure_solution 'SHELXS-2013 (Sheldrick, 2013)'
_diffrn_ambient_temperature 110(2)
_diffrn_detector_area_resol_mean 15.989
_diffrn_measured_fraction_theta_full 0.999
_diffrn_measured_fraction_theta_max 0.999
_diffrn_measurement_device_type 'Goniometer KM4/Xcalibur, detector: Sapphire3'
_diffrn_measurement_method '\w scans'
_diffrn_radiation_monochromator graphite
_diffrn_radiation_source 'Enhance (Mo) x-ray Source'
_diffrn_radiation_type MoK\a
_diffrn_radiation_wavelength 0.71073
_diffrn_reflns_av_R_equivalents 0.0439
_diffrn_reflns_av_unetI/netI 0.0373
_diffrn_reflns_Laue_measured_fraction_full 0.999
_diffrn_reflns_Laue_measured_fraction_max 0.999
_diffrn_reflns_limit_h_max 14
_diffrn_reflns_limit_h_min -14
_diffrn_reflns_limit_k_max 15
_diffrn_reflns_limit_k_min -15
_diffrn_reflns_limit_l_max 22
_diffrn_reflns_limit_l_min -22
_diffrn_reflns_number 42022
_diffrn_reflns_point_group_measured_fraction_full 0.999
_diffrn_reflns_point_group_measured_fraction_max 0.999
_diffrn_reflns_theta_full 25.242
_diffrn_reflns_theta_max 25.999
_diffrn_reflns_theta_min 2.133
_exptl_absorpt_coefficient_mu 0.663
_exptl_absorpt_correction_T_max 0.932
_exptl_absorpt_correction_T_min 0.791
_exptl_absorpt_correction_type analytical
_exptl_absorpt_process_details
;
CrysAlisPro, Oxford Diffraction Ltd.,
Version 1.171.34.44 (release 25-10-2010 CrysAlis171 .NET)
(compiled Oct 25 2010,18:11:34)
Analytical numeric absorption correction using a multifaceted crystal
            model based on expressions derived by R.C. Clark & J.S. Reid.
(Clark, R. C. & Reid, J. S. (1995). Acta Cryst. A51, 887-897)
;
_exptl_crystal_colour yellow
_exptl_crystal_density_diffrn 1.594
_exptl_crystal_description plate
_exptl_crystal_F_000 1322
_exptl_crystal_size_max 0.45
_exptl_crystal_size_mid 0.38
_exptl_crystal_size_min 0.14
_refine_diff_density_max 0.875
_refine_diff_density_min -0.746
_refine_diff_density_rms 0.058
_refine_ls_extinction_method none
_refine_ls_goodness_of_fit_ref 1.048
_refine_ls_hydrogen_treatment constr
_refine_ls_matrix_type full
_refine_ls_number_parameters 742
_refine_ls_number_reflns 10664
_refine_ls_number_restraints 0
_refine_ls_restrained_S_all 1.048
_refine_ls_R_factor_all 0.0392
_refine_ls_R_factor_gt 0.0313
_refine_ls_shift/su_max 0.001
_refine_ls_shift/su_mean 0.000
_refine_ls_structure_factor_coef Fsqd
_refine_ls_weighting_details
;
 w=1/[\s^2^(Fo^2^)+(0.0276P)^2^+1.9937P]
 where P=(Fo^2^+2Fc^2^)/3
;
_refine_ls_weighting_scheme calc
_refine_ls_wR_factor_gt 0.0772
_refine_ls_wR_factor_ref 0.0804
_reflns_Friedel_coverage 0.000
_reflns_number_gt 9119
_reflns_number_total 10664
_reflns_threshold_expression 'I > 2\s(I)'
_cod_data_source_file ja4065377_si_002.cif
_cod_data_source_block x0755a
_cod_database_code 4121078
_shelx_space_group_comment
;
The symmetry employed for this shelxl refinement is uniquely defined
by the following loop, which should always be used as a source of
symmetry information in preference to the above space-group names.
They are only intended as comments.
;
_shelxl_version_number 2013-2

loop_
_space_group_symop_operation_xyz
'x, y, z'
'-x, -y, -z'

loop_
_atom_site_label
_atom_site_type_symbol
_atom_site_fract_x
_atom_site_fract_y
_atom_site_fract_z
_atom_site_U_iso_or_equiv
_atom_site_adp_type
_atom_site_occupancy
_atom_site_site_symmetry_order
_atom_site_calc_flag
_atom_site_refinement_flags_posn
_atom_site_refinement_flags_adp
Cu1 Cu 0.01933(2) 0.37158(2) 0.23583(2) 0.01330(6) Uani 1 1 d . .
Cl1 Cl 0.04607(4) 0.29363(4) 0.33082(2) 0.01844(10) Uani 1 1 d . .
C1 C -0.08713(14) 0.54648(15) 0.36381(10) 0.0147(4) Uani 1 1 d . .
C2 C 0.03449(16) 0.71404(16) 0.42303(11) 0.0219(4) Uani 1 1 d . .
H2A H 0.0916 0.6665 0.3975 0.033 Uiso 1 1 calc R U
H2B H 0.0592 0.7466 0.4770 0.033 Uiso 1 1 calc R U
H2C H 0.0222 0.7728 0.4000 0.033 Uiso 1 1 calc R U
C3 C -0.15383(17) 0.70524(16) 0.46232(11) 0.0230(4) Uani 1 1 d . .
H3A H -0.2248 0.6628 0.4462 0.034 Uiso 1 1 calc R U
H3B H -0.1619 0.7788 0.4570 0.034 Uiso 1 1 calc R U
H3C H -0.1319 0.7119 0.5155 0.034 Uiso 1 1 calc R U
C4 C -0.21751(15) 0.38564(16) 0.32618(11) 0.0195(4) Uani 1 1 d . .
H4A H -0.2297 0.4045 0.2790 0.029 Uiso 1 1 calc R U
H4B H -0.2894 0.3729 0.3439 0.029 Uiso 1 1 calc R U
H4C H -0.1753 0.3187 0.3170 0.029 Uiso 1 1 calc R U
C5 C -0.15159(17) 0.46781(17) 0.46005(11) 0.0226(4) Uani 1 1 d . .
H5A H -0.1011 0.5262 0.4940 0.034 Uiso 1 1 calc R U
H5B H -0.1249 0.3958 0.4600 0.034 Uiso 1 1 calc R U
H5C H -0.2263 0.4760 0.4777 0.034 Uiso 1 1 calc R U
C6 C -0.02460(15) 0.59938(14) 0.26046(10) 0.0155(4) Uani 1 1 d . .
H6A H 0.0557 0.6206 0.2664 0.019 Uiso 1 1 calc R U
H6B H -0.0662 0.6660 0.2827 0.019 Uiso 1 1 calc R U
C7 C -0.06399(15) 0.54668(15) 0.17753(10) 0.0160(4) Uani 1 1 d . .
H7A H -0.1454 0.5313 0.1721 0.019 Uiso 1 1 calc R U
H7B H -0.0476 0.5977 0.1486 0.019 Uiso 1 1 calc R U
C8 C -0.07652(15) 0.36391(16) 0.08323(10) 0.0183(4) Uani 1 1 d . .
H8A H -0.0287 0.3128 0.0491 0.022 Uiso 1 1 calc R U
H8B H -0.1183 0.4050 0.0535 0.022 Uiso 1 1 calc R U
C9 C -0.15739(15) 0.29881(15) 0.11384(10) 0.0178(4) Uani 1 1 d . .
H9A H -0.2092 0.3485 0.1452 0.021 Uiso 1 1 calc R U
H9B H -0.2013 0.2431 0.0716 0.021 Uiso 1 1 calc R U
C10 C -0.11400(15) 0.14251(15) 0.15377(10) 0.0176(4) Uani 1 1 d . .
C11 C -0.05354(19) 0.00341(18) 0.21358(13) 0.0312(5) Uani 1 1 d . .
H11A H -0.0141 0.0341 0.2641 0.047 Uiso 1 1 calc R U
H11B H -0.0263 -0.0695 0.1887 0.047 Uiso 1 1 calc R U
H11C H -0.1334 -0.0033 0.2184 0.047 Uiso 1 1 calc R U
C12 C 0.08201(17) 0.10180(17) 0.16252(13) 0.0272(5) Uani 1 1 d . .
H12A H 0.0872 0.1407 0.1248 0.041 Uiso 1 1 calc R U
H12B H 0.1217 0.0333 0.1469 0.041 Uiso 1 1 calc R U
H12C H 0.1154 0.1487 0.2119 0.041 Uiso 1 1 calc R U
C13 C -0.31811(16) 0.14897(18) 0.15362(12) 0.0245(4) Uani 1 1 d . .
H13A H -0.2982 0.2195 0.1928 0.037 Uiso 1 1 calc R U
H13B H -0.3650 0.1034 0.1741 0.037 Uiso 1 1 calc R U
H13C H -0.3589 0.1623 0.1098 0.037 Uiso 1 1 calc R U
C14 C -0.23425(19) -0.02269(17) 0.08381(13) 0.0297(5) Uani 1 1 d . .
H14A H -0.1632 -0.0511 0.0661 0.045 Uiso 1 1 calc R U
H14B H -0.2874 -0.0284 0.0400 0.045 Uiso 1 1 calc R U
H14C H -0.2633 -0.0659 0.1142 0.045 Uiso 1 1 calc R U
C15 C 0.10355(15) 0.46365(16) 0.12253(10) 0.0169(4) Uani 1 1 d . .
H15A H 0.1362 0.5355 0.1559 0.020 Uiso 1 1 calc R U
H15B H 0.0945 0.4670 0.0699 0.020 Uiso 1 1 calc R U
C16 C 0.18059(15) 0.37282(16) 0.12660(10) 0.0176(4) Uani 1 1 d . .
H16A H 0.1519 0.3012 0.0906 0.021 Uiso 1 1 calc R U
H16B H 0.2560 0.3892 0.1143 0.021 Uiso 1 1 calc R U
C17 C 0.27754(15) 0.35705(15) 0.24007(11) 0.0166(4) Uani 1 1 d . .
C18 C 0.34474(17) 0.34806(18) 0.36672(12) 0.0259(4) Uani 1 1 d . .
H18A H 0.2883 0.3355 0.3987 0.039 Uiso 1 1 calc R U
H18B H 0.4076 0.3925 0.3989 0.039 Uiso 1 1 calc R U
H18C H 0.3706 0.2771 0.3365 0.039 Uiso 1 1 calc R U
C19 C 0.23750(16) 0.50325(16) 0.35301(11) 0.0199(4) Uani 1 1 d . .
H19A H 0.2240 0.5467 0.3182 0.030 Uiso 1 1 calc R U
H19B H 0.2822 0.5479 0.3988 0.030 Uiso 1 1 calc R U
H19C H 0.1663 0.4807 0.3669 0.030 Uiso 1 1 calc R U
C20 C 0.47937(16) 0.33022(17) 0.23372(12) 0.0243(4) Uani 1 1 d . .
H20A H 0.4839 0.4017 0.2736 0.037 Uiso 1 1 calc R U
H20B H 0.5226 0.3351 0.1923 0.037 Uiso 1 1 calc R U
H20C H 0.5095 0.2740 0.2547 0.037 Uiso 1 1 calc R U
C21 C 0.34671(17) 0.20396(17) 0.13834(12) 0.0274(5) Uani 1 1 d . .
H21A H 0.2670 0.1845 0.1268 0.041 Uiso 1 1 calc R U
H21B H 0.3852 0.1422 0.1482 0.041 Uiso 1 1 calc R U
H21C H 0.3764 0.2200 0.0951 0.041 Uiso 1 1 calc R U
N1 N -0.04579(12) 0.51570(12) 0.29753(8) 0.0143(3) Uani 1 1 d . .
N2 N -0.06890(13) 0.64896(13) 0.41506(9) 0.0175(3) Uani 1 1 d . .
N3 N -0.15537(12) 0.47587(13) 0.38352(8) 0.0158(3) Uani 1 1 d . .
N4 N -0.00652(12) 0.44203(12) 0.14688(8) 0.0141(3) Uani 1 1 d . .
N5 N -0.08930(12) 0.24521(12) 0.15980(8) 0.0162(3) Uani 1 1 d . .
N6 N -0.03398(13) 0.07626(13) 0.16828(10) 0.0220(4) Uani 1 1 d . .
N7 N -0.21767(13) 0.09221(13) 0.13010(9) 0.0208(3) Uani 1 1 d . .
N8 N 0.18313(12) 0.37005(12) 0.20481(8) 0.0155(3) Uani 1 1 d . .
N9 N 0.29668(13) 0.40616(13) 0.31615(9) 0.0180(3) Uani 1 1 d . .
N10 N 0.36375(13) 0.30046(13) 0.20493(9) 0.0196(3) Uani 1 1 d . .
B1 B 0.52166(17) 0.76261(17) 0.24093(11) 0.0146(4) Uani 1 1 d . .
F1 F 0.27369(9) 0.70290(9) 0.25027(6) 0.0235(2) Uani 1 1 d . .
F2 F 0.10377(9) 0.74655(10) 0.16752(7) 0.0287(3) Uani 1 1 d . .
F3 F 0.13499(10) 0.84622(10) 0.06063(6) 0.0279(3) Uani 1 1 d . .
F4 F 0.34634(11) 0.90520(10) 0.03987(6) 0.0303(3) Uani 1 1 d . .
F5 F 0.51953(9) 0.86523(9) 0.12341(6) 0.0227(2) Uani 1 1 d . .
F6 F 0.47561(9) 1.00922(9) 0.26618(6) 0.0213(2) Uani 1 1 d . .
F7 F 0.61240(10) 1.17585(9) 0.34177(7) 0.0278(3) Uani 1 1 d . .
F8 F 0.81778(10) 1.14286(10) 0.40099(7) 0.0323(3) Uani 1 1 d . .
F9 F 0.88126(9) 0.93254(11) 0.38198(7) 0.0315(3) Uani 1 1 d . .
F10 F 0.74509(9) 0.76178(9) 0.30560(6) 0.0219(2) Uani 1 1 d . .
F11 F 0.73072(9) 0.77098(9) 0.15645(6) 0.0236(2) Uani 1 1 d . .
F12 F 0.78962(10) 0.61274(11) 0.03922(6) 0.0313(3) Uani 1 1 d . .
F13 F 0.67429(11) 0.41457(11) -0.01189(7) 0.0372(3) Uani 1 1 d . .
F14 F 0.49248(11) 0.38090(9) 0.05846(7) 0.0326(3) Uani 1 1 d . .
F15 F 0.42749(9) 0.54159(9) 0.17489(6) 0.0233(2) Uani 1 1 d . .
F16 F 0.61454(9) 0.57109(9) 0.29221(6) 0.0201(2) Uani 1 1 d . .
F17 F 0.57700(9) 0.53355(9) 0.42099(6) 0.0245(3) Uani 1 1 d . .
F18 F 0.44049(10) 0.66162(10) 0.51776(6) 0.0276(3) Uani 1 1 d . .
F19 F 0.34789(10) 0.83654(10) 0.48490(6) 0.0305(3) Uani 1 1 d . .
F20 F 0.38760(10) 0.87858(9) 0.35684(6) 0.0235(2) Uani 1 1 d . .
C22 C 0.40733(15) 0.78621(14) 0.19421(10) 0.0160(4) Uani 1 1 d . .
C23 C 0.29844(16) 0.75613(15) 0.20052(11) 0.0186(4) Uani 1 1 d . .
C24 C 0.20766(16) 0.77644(15) 0.15729(11) 0.0205(4) Uani 1 1 d . .
C25 C 0.22294(16) 0.82718(15) 0.10341(11) 0.0203(4) Uani 1 1 d . .
C26 C 0.32940(17) 0.85612(15) 0.09290(10) 0.0206(4) Uani 1 1 d . .
C27 C 0.41735(15) 0.83460(15) 0.13710(10) 0.0175(4) Uani 1 1 d . .
C28 C 0.60355(15) 0.87415(15) 0.27950(10) 0.0149(4) Uani 1 1 d . .
C29 C 0.57575(15) 0.98303(15) 0.29253(10) 0.0168(4) Uani 1 1 d . .
C30 C 0.64564(17) 1.07273(15) 0.33236(10) 0.0201(4) Uani 1 1 d . .
C31 C 0.74885(17) 1.05687(16) 0.36293(11) 0.0221(4) Uani 1 1 d . .
C32 C 0.78067(15) 0.95067(17) 0.35293(11) 0.0209(4) Uani 1 1 d . .
C33 C 0.70848(15) 0.86393(15) 0.31259(10) 0.0176(4) Uani 1 1 d . .
C34 C 0.57604(15) 0.66513(15) 0.17380(10) 0.0166(4) Uani 1 1 d . .
C35 C 0.66739(16) 0.67635(16) 0.13552(10) 0.0186(4) Uani 1 1 d . .
C36 C 0.70056(16) 0.59430(17) 0.07386(11) 0.0225(4) Uani 1 1 d . .
C37 C 0.64273(18) 0.49463(17) 0.04811(11) 0.0255(5) Uani 1 1 d . .
C38 C 0.55143(17) 0.47804(16) 0.08362(11) 0.0235(4) Uani 1 1 d . .
C39 C 0.51978(16) 0.56254(15) 0.14398(10) 0.0190(4) Uani 1 1 d . .
C40 C 0.49832(15) 0.72495(15) 0.31575(10) 0.0150(4) Uani 1 1 d . .
C41 C 0.54597(15) 0.63985(15) 0.33722(10) 0.0158(4) Uani 1 1 d . .
C42 C 0.52862(15) 0.61855(15) 0.40404(11) 0.0180(4) Uani 1 1 d . .
C43 C 0.46126(16) 0.68375(16) 0.45393(10) 0.0195(4) Uani 1 1 d . .
C44 C 0.41362(16) 0.77167(16) 0.43680(11) 0.0198(4) Uani 1 1 d . .
C45 C 0.43441(16) 0.78997(15) 0.36978(11) 0.0179(4) Uani 1 1 d . .
C1S C 0.24265(18) 0.07369(18) 0.37120(14) 0.0319(5) Uani 1 1 d . .
H1S1 H 0.2065 0.1361 0.3594 0.038 Uiso 1 1 calc R U
H1S2 H 0.2759 0.0292 0.3252 0.038 Uiso 1 1 calc R U
Cl2 Cl 0.34855(4) 0.12505(4) 0.44556(3) 0.03357(13) Uani 1 1 d . .
Cl3 Cl 0.14221(6) -0.00786(7) 0.39538(6) 0.0638(2) Uani 1 1 d . .

loop_
_atom_site_aniso_label
_atom_site_aniso_U_11
_atom_site_aniso_U_22
_atom_site_aniso_U_33
_atom_site_aniso_U_23
_atom_site_aniso_U_13
_atom_site_aniso_U_12
Cu1 0.01542(11) 0.01312(12) 0.01258(11) 0.00541(8) 0.00199(8) 0.00323(8)
Cl1 0.0202(2) 0.0193(2) 0.0194(2) 0.01107(18) 0.00163(17) 0.00311(17)
C1 0.0149(9) 0.0146(9) 0.0152(9) 0.0059(7) -0.0010(7) 0.0050(7)
C2 0.0263(10) 0.0162(10) 0.0202(10) 0.0024(8) -0.0019(8) -0.0015(8)
C3 0.0302(11) 0.0203(10) 0.0173(10) 0.0027(8) 0.0064(8) 0.0071(8)
C4 0.0176(9) 0.0194(10) 0.0217(10) 0.0062(8) 0.0028(7) -0.0001(7)
C5 0.0241(10) 0.0293(11) 0.0190(10) 0.0137(8) 0.0043(8) 0.0023(8)
C6 0.0180(9) 0.0124(9) 0.0179(9) 0.0070(7) 0.0032(7) 0.0025(7)
C7 0.0165(9) 0.0153(9) 0.0187(9) 0.0087(7) 0.0021(7) 0.0026(7)
C8 0.0202(10) 0.0211(10) 0.0125(9) 0.0040(7) -0.0004(7) 0.0019(8)
C9 0.0175(9) 0.0194(10) 0.0147(9) 0.0036(7) -0.0016(7) 0.0007(7)
C10 0.0199(9) 0.0181(10) 0.0137(9) 0.0029(7) 0.0040(7) 0.0010(7)
C11 0.0324(12) 0.0278(12) 0.0394(13) 0.0188(10) 0.0028(10) 0.0059(9)
C12 0.0222(10) 0.0175(10) 0.0395(12) 0.0038(9) 0.0074(9) 0.0075(8)
C13 0.0190(10) 0.0305(12) 0.0246(11) 0.0092(9) 0.0028(8) -0.0018(8)
C14 0.0349(12) 0.0180(11) 0.0350(12) 0.0088(9) -0.0049(9) -0.0065(9)
C15 0.0186(9) 0.0204(10) 0.0142(9) 0.0086(7) 0.0036(7) 0.0004(7)
C16 0.0169(9) 0.0210(10) 0.0151(9) 0.0054(7) 0.0030(7) 0.0017(7)
C17 0.0150(9) 0.0152(9) 0.0222(10) 0.0094(7) 0.0032(7) 0.0006(7)
C18 0.0230(10) 0.0330(12) 0.0290(11) 0.0213(9) -0.0030(8) 0.0005(9)
C19 0.0217(10) 0.0200(10) 0.0170(9) 0.0048(8) -0.0002(7) -0.0005(8)
C20 0.0161(10) 0.0260(11) 0.0341(11) 0.0134(9) 0.0039(8) 0.0053(8)
C21 0.0217(10) 0.0216(11) 0.0357(12) 0.0028(9) 0.0072(9) 0.0054(8)
N1 0.0173(8) 0.0124(8) 0.0146(7) 0.0059(6) 0.0035(6) 0.0031(6)
N2 0.0214(8) 0.0147(8) 0.0155(8) 0.0028(6) 0.0039(6) 0.0018(6)
N3 0.0177(8) 0.0172(8) 0.0138(7) 0.0063(6) 0.0032(6) 0.0015(6)
N4 0.0157(8) 0.0148(8) 0.0119(7) 0.0041(6) 0.0020(6) 0.0016(6)
N5 0.0174(8) 0.0150(8) 0.0162(8) 0.0045(6) 0.0019(6) 0.0017(6)
N6 0.0205(8) 0.0165(8) 0.0297(9) 0.0077(7) 0.0039(7) 0.0020(6)
N7 0.0203(8) 0.0161(8) 0.0250(9) 0.0049(7) 0.0011(7) -0.0025(6)
N8 0.0152(8) 0.0175(8) 0.0146(8) 0.0058(6) 0.0027(6) 0.0019(6)
N9 0.0172(8) 0.0216(9) 0.0178(8) 0.0103(7) -0.0014(6) 0.0020(6)
N10 0.0141(8) 0.0189(8) 0.0252(9) 0.0059(7) 0.0013(6) 0.0027(6)
B1 0.0170(10) 0.0132(10) 0.0150(10) 0.0060(8) 0.0026(8) 0.0027(8)
F1 0.0213(6) 0.0248(6) 0.0304(6) 0.0173(5) 0.0026(5) -0.0002(5)
F2 0.0170(6) 0.0257(6) 0.0434(7) 0.0119(5) -0.0022(5) 0.0007(5)
F3 0.0308(7) 0.0242(6) 0.0235(6) 0.0025(5) -0.0118(5) 0.0081(5)
F4 0.0440(8) 0.0317(7) 0.0198(6) 0.0166(5) -0.0038(5) 0.0028(6)
F5 0.0247(6) 0.0263(6) 0.0213(6) 0.0132(5) 0.0028(5) -0.0009(5)
F6 0.0245(6) 0.0158(6) 0.0229(6) 0.0058(4) -0.0026(4) 0.0051(4)
F7 0.0427(7) 0.0123(6) 0.0269(6) 0.0046(5) 0.0006(5) -0.0002(5)
F8 0.0342(7) 0.0269(7) 0.0305(7) 0.0036(5) -0.0039(5) -0.0142(5)
F9 0.0193(6) 0.0382(7) 0.0381(7) 0.0157(6) -0.0068(5) -0.0035(5)
F10 0.0197(6) 0.0198(6) 0.0286(6) 0.0112(5) 0.0007(5) 0.0055(4)
F11 0.0267(6) 0.0233(6) 0.0243(6) 0.0108(5) 0.0088(5) 0.0014(5)
F12 0.0315(7) 0.0471(8) 0.0189(6) 0.0128(5) 0.0105(5) 0.0136(6)
F13 0.0472(8) 0.0361(8) 0.0189(6) -0.0058(5) 0.0001(5) 0.0207(6)
F14 0.0450(8) 0.0169(6) 0.0284(7) -0.0006(5) -0.0093(6) 0.0015(5)
F15 0.0266(6) 0.0179(6) 0.0251(6) 0.0068(5) 0.0002(5) -0.0018(5)
F16 0.0237(6) 0.0169(6) 0.0219(6) 0.0083(4) 0.0039(4) 0.0080(4)
F17 0.0278(6) 0.0242(6) 0.0284(6) 0.0187(5) -0.0002(5) 0.0063(5)
F18 0.0325(7) 0.0380(7) 0.0191(6) 0.0187(5) 0.0034(5) 0.0027(5)
F19 0.0387(7) 0.0348(7) 0.0212(6) 0.0098(5) 0.0137(5) 0.0150(6)
F20 0.0334(6) 0.0180(6) 0.0231(6) 0.0100(5) 0.0088(5) 0.0131(5)
C22 0.0220(10) 0.0095(8) 0.0157(9) 0.0029(7) 0.0012(7) 0.0030(7)
C23 0.0241(10) 0.0119(9) 0.0206(10) 0.0062(7) 0.0024(8) 0.0017(7)
C24 0.0188(10) 0.0138(9) 0.0257(10) 0.0017(8) 0.0003(8) 0.0012(7)
C25 0.0246(10) 0.0139(9) 0.0180(9) 0.0002(7) -0.0067(8) 0.0065(7)
C26 0.0339(11) 0.0150(9) 0.0128(9) 0.0049(7) -0.0010(8) 0.0040(8)
C27 0.0205(10) 0.0140(9) 0.0173(9) 0.0038(7) 0.0015(7) -0.0003(7)
C28 0.0192(9) 0.0149(9) 0.0122(8) 0.0061(7) 0.0034(7) 0.0009(7)
C29 0.0203(9) 0.0174(9) 0.0143(9) 0.0071(7) 0.0013(7) 0.0019(7)
C30 0.0309(11) 0.0146(9) 0.0155(9) 0.0055(7) 0.0041(8) 0.0010(8)
C31 0.0266(11) 0.0208(10) 0.0173(9) 0.0039(8) 0.0023(8) -0.0085(8)
C32 0.0165(9) 0.0291(11) 0.0196(10) 0.0117(8) -0.0005(7) -0.0014(8)
C33 0.0202(9) 0.0181(10) 0.0176(9) 0.0093(7) 0.0045(7) 0.0037(7)
C34 0.0222(9) 0.0153(9) 0.0139(9) 0.0072(7) -0.0005(7) 0.0048(7)
C35 0.0237(10) 0.0180(10) 0.0161(9) 0.0086(7) 0.0000(7) 0.0046(8)
C36 0.0236(10) 0.0323(12) 0.0155(9) 0.0117(8) 0.0041(8) 0.0128(8)
C37 0.0347(12) 0.0254(11) 0.0132(9) 0.0015(8) -0.0022(8) 0.0171(9)
C38 0.0319(11) 0.0162(10) 0.0193(10) 0.0030(8) -0.0075(8) 0.0061(8)
C39 0.0223(10) 0.0185(10) 0.0175(9) 0.0084(8) -0.0018(7) 0.0041(8)
C40 0.0174(9) 0.0139(9) 0.0138(9) 0.0050(7) 0.0001(7) -0.0003(7)
C41 0.0165(9) 0.0140(9) 0.0165(9) 0.0043(7) 0.0014(7) 0.0009(7)
C42 0.0182(9) 0.0159(9) 0.0218(10) 0.0108(8) -0.0053(7) -0.0004(7)
C43 0.0212(10) 0.0249(10) 0.0153(9) 0.0113(8) -0.0003(7) -0.0030(8)
C44 0.0215(10) 0.0210(10) 0.0163(9) 0.0042(8) 0.0040(7) 0.0032(8)
C45 0.0214(10) 0.0147(9) 0.0200(9) 0.0088(7) 0.0003(7) 0.0036(7)
C1S 0.0242(11) 0.0241(11) 0.0466(14) 0.0107(10) -0.0021(10) 0.0033(9)
Cl2 0.0301(3) 0.0230(3) 0.0414(3) 0.0016(2) -0.0010(2) 0.0035(2)
Cl3 0.0303(3) 0.0565(5) 0.1139(7) 0.0438(5) -0.0053(4) -0.0134(3)

loop_
_atom_type_symbol
_atom_type_description
_atom_type_scat_dispersion_real
_atom_type_scat_dispersion_imag
_atom_type_scat_source
C C 0.0033 0.0016 'International Tables Vol C Tables 4.2.6.8 and 6.1.1.4'
H H 0.0000 0.0000 'International Tables Vol C Tables 4.2.6.8 and 6.1.1.4'
B B 0.0013 0.0007 'International Tables Vol C Tables 4.2.6.8 and 6.1.1.4'
Cl Cl 0.1484 0.1585 'International Tables Vol C Tables 4.2.6.8 and 6.1.1.4'
Cu Cu 0.3201 1.2651 'International Tables Vol C Tables 4.2.6.8 and 6.1.1.4'
F F 0.0171 0.0103 'International Tables Vol C Tables 4.2.6.8 and 6.1.1.4'
N N 0.0061 0.0033 'International Tables Vol C Tables 4.2.6.8 and 6.1.1.4'

loop_
_geom_angle_atom_site_label_1
_geom_angle_atom_site_label_2
_geom_angle_atom_site_label_3
_geom_angle
N1 Cu1 N8 120.70(6)
N1 Cu1 N4 82.44(6)
N8 Cu1 N4 81.31(6)
N1 Cu1 N5 119.21(6)
N8 Cu1 N5 113.96(6)
N4 Cu1 N5 81.37(6)
N1 Cu1 Cl1 98.01(4)
N8 Cu1 Cl1 98.91(4)
N4 Cu1 Cl1 179.28(4)
N5 Cu1 Cl1 97.92(4)
N1 C1 N3 120.10(16)
N1 C1 N2 123.75(16)
N3 C1 N2 116.11(15)
N2 C2 H2A 109.5
N2 C2 H2B 109.5
H2A C2 H2B 109.5
N2 C2 H2C 109.5
H2A C2 H2C 109.5
H2B C2 H2C 109.5
N2 C3 H3A 109.5
N2 C3 H3B 109.5
H3A C3 H3B 109.5
N2 C3 H3C 109.5
H3A C3 H3C 109.5
H3B C3 H3C 109.5
N3 C4 H4A 109.5
N3 C4 H4B 109.5
H4A C4 H4B 109.5
N3 C4 H4C 109.5
H4A C4 H4C 109.5
H4B C4 H4C 109.5
N3 C5 H5A 109.5
N3 C5 H5B 109.5
H5A C5 H5B 109.5
N3 C5 H5C 109.5
H5A C5 H5C 109.5
H5B C5 H5C 109.5
N1 C6 C7 105.76(14)
N1 C6 H6A 110.6
C7 C6 H6A 110.6
N1 C6 H6B 110.6
C7 C6 H6B 110.6
H6A C6 H6B 108.7
N4 C7 C6 109.60(14)
N4 C7 H7A 109.8
C6 C7 H7A 109.8
N4 C7 H7B 109.8
C6 C7 H7B 109.8
H7A C7 H7B 108.2
N4 C8 C9 109.94(14)
N4 C8 H8A 109.7
C9 C8 H8A 109.7
N4 C8 H8B 109.7
C9 C8 H8B 109.7
H8A C8 H8B 108.2
N5 C9 C8 106.08(15)
N5 C9 H9A 110.5
C8 C9 H9A 110.5
N5 C9 H9B 110.5
C8 C9 H9B 110.5
H9A C9 H9B 108.7
N5 C10 N6 120.53(17)
N5 C10 N7 124.20(17)
N6 C10 N7 115.22(17)
N6 C11 H11A 109.5
N6 C11 H11B 109.5
H11A C11 H11B 109.5
N6 C11 H11C 109.5
H11A C11 H11C 109.5
H11B C11 H11C 109.5
N6 C12 H12A 109.5
N6 C12 H12B 109.5
H12A C12 H12B 109.5
N6 C12 H12C 109.5
H12A C12 H12C 109.5
H12B C12 H12C 109.5
N7 C13 H13A 109.5
N7 C13 H13B 109.5
H13A C13 H13B 109.5
N7 C13 H13C 109.5
H13A C13 H13C 109.5
H13B C13 H13C 109.5
N7 C14 H14A 109.5
N7 C14 H14B 109.5
H14A C14 H14B 109.5
N7 C14 H14C 109.5
H14A C14 H14C 109.5
H14B C14 H14C 109.5
N4 C15 C16 109.88(14)
N4 C15 H15A 109.7
C16 C15 H15A 109.7
N4 C15 H15B 109.7
C16 C15 H15B 109.7
H15A C15 H15B 108.2
N8 C16 C15 105.49(14)
N8 C16 H16A 110.6
C15 C16 H16A 110.6
N8 C16 H16B 110.6
C15 C16 H16B 110.6
H16A C16 H16B 108.8
N8 C17 N9 119.70(16)
N8 C17 N10 124.45(17)
N9 C17 N10 115.77(16)
N9 C18 H18A 109.5
N9 C18 H18B 109.5
H18A C18 H18B 109.5
N9 C18 H18C 109.5
H18A C18 H18C 109.5
H18B C18 H18C 109.5
N9 C19 H19A 109.5
N9 C19 H19B 109.5
H19A C19 H19B 109.5
N9 C19 H19C 109.5
H19A C19 H19C 109.5
H19B C19 H19C 109.5
N10 C20 H20A 109.5
N10 C20 H20B 109.5
H20A C20 H20B 109.5
N10 C20 H20C 109.5
H20A C20 H20C 109.5
H20B C20 H20C 109.5
N10 C21 H21A 109.5
N10 C21 H21B 109.5
H21A C21 H21B 109.5
N10 C21 H21C 109.5
H21A C21 H21C 109.5
H21B C21 H21C 109.5
C1 N1 C6 118.51(15)
C1 N1 Cu1 132.93(12)
C6 N1 Cu1 107.96(10)
C1 N2 C3 122.70(16)
C1 N2 C2 122.56(15)
C3 N2 C2 114.61(15)
C1 N3 C4 121.15(15)
C1 N3 C5 122.78(16)
C4 N3 C5 114.49(15)
C8 N4 C15 110.72(13)
C8 N4 C7 110.63(14)
C15 N4 C7 110.90(14)
C8 N4 Cu1 108.88(11)
C15 N4 Cu1 108.25(10)
C7 N4 Cu1 107.34(10)
C10 N5 C9 118.71(16)
C10 N5 Cu1 134.46(13)
C9 N5 Cu1 106.17(11)
C10 N6 C12 120.08(16)
C10 N6 C11 121.40(16)
C12 N6 C11 115.29(17)
C10 N7 C13 121.74(16)
C10 N7 C14 122.53(16)
C13 N7 C14 115.63(16)
C17 N8 C16 119.55(15)
C17 N8 Cu1 131.19(12)
C16 N8 Cu1 108.89(11)
C17 N9 C19 119.84(15)
C17 N9 C18 122.13(16)
C19 N9 C18 114.99(16)
C17 N10 C21 122.72(16)
C17 N10 C20 122.23(16)
C21 N10 C20 115.00(15)
C40 B1 C28 101.49(14)
C40 B1 C22 113.81(15)
C28 B1 C22 113.03(14)
C40 B1 C34 113.20(14)
C28 B1 C34 114.48(15)
C22 B1 C34 101.40(14)
C23 C22 C27 113.19(17)
C23 C22 B1 127.79(16)
C27 C22 B1 118.84(16)
F1 C23 C24 114.81(16)
F1 C23 C22 121.29(16)
C24 C23 C22 123.89(17)
F2 C24 C25 119.40(17)
F2 C24 C23 120.61(17)
C25 C24 C23 119.99(18)
F3 C25 C24 120.27(18)
F3 C25 C26 120.87(17)
C24 C25 C26 118.85(17)
F4 C26 C25 119.82(17)
F4 C26 C27 120.83(18)
C25 C26 C27 119.35(17)
F5 C27 C26 115.97(16)
F5 C27 C22 119.36(16)
C26 C27 C22 124.66(17)
C29 C28 C33 112.96(17)
C29 C28 B1 127.37(16)
C33 C28 B1 119.10(16)
F6 C29 C30 114.59(16)
F6 C29 C28 121.41(16)
C30 C29 C28 124.00(17)
F7 C30 C31 119.77(17)
F7 C30 C29 120.14(17)
C31 C30 C29 120.09(17)
F8 C31 C30 120.74(18)
F8 C31 C32 120.57(18)
C30 C31 C32 118.68(18)
F9 C32 C31 120.05(18)
F9 C32 C33 120.76(18)
C31 C32 C33 119.18(18)
F10 C33 C32 115.89(16)
F10 C33 C28 119.05(16)
C32 C33 C28 125.06(17)
C35 C34 C39 113.26(17)
C35 C34 B1 127.12(17)
C39 C34 B1 119.15(16)
F11 C35 C34 121.08(16)
F11 C35 C36 115.04(17)
C34 C35 C36 123.87(18)
F12 C36 C37 120.03(17)
F12 C36 C35 119.99(19)
C37 C36 C35 119.98(18)
F13 C37 C36 120.33(19)
F13 C37 C38 120.6(2)
C36 C37 C38 119.08(18)
F14 C38 C37 119.97(17)
F14 C38 C39 120.81(19)
C37 C38 C39 119.20(19)
F15 C39 C38 116.06(17)
F15 C39 C34 119.36(16)
C38 C39 C34 124.58(18)
C41 C40 C45 113.21(16)
C41 C40 B1 127.25(16)
C45 C40 B1 119.11(16)
F16 C41 C42 115.35(16)
F16 C41 C40 120.81(16)
C42 C41 C40 123.84(17)
F17 C42 C43 119.30(16)
F17 C42 C41 120.65(17)
C43 C42 C41 120.05(17)
F18 C43 C42 120.67(17)
F18 C43 C44 120.37(17)
C42 C43 C44 118.95(17)
F19 C44 C45 121.43(17)
F19 C44 C43 119.86(17)
C45 C44 C43 118.70(17)
F20 C45 C44 116.07(16)
F20 C45 C40 118.75(16)
C44 C45 C40 125.18(17)
Cl3 C1S Cl2 111.50(13)
Cl3 C1S H1S1 109.3
Cl2 C1S H1S1 109.3
Cl3 C1S H1S2 109.3
Cl2 C1S H1S2 109.3
H1S1 C1S H1S2 108.0

loop_
_geom_bond_atom_site_label_1
_geom_bond_atom_site_label_2
_geom_bond_distance
Cu1 N1 2.0549(14)
Cu1 N8 2.1020(15)
Cu1 N4 2.1169(15)
Cu1 N5 2.1332(16)
Cu1 Cl1 2.2829(5)
C1 N1 1.315(2)
C1 N3 1.359(2)
C1 N2 1.364(2)
C2 N2 1.458(2)
C2 H2A 0.9800
C2 H2B 0.9800
C2 H2C 0.9800
C3 N2 1.457(2)
C3 H3A 0.9800
C3 H3B 0.9800
C3 H3C 0.9800
C4 N3 1.454(2)
C4 H4A 0.9800
C4 H4B 0.9800
C4 H4C 0.9800
C5 N3 1.454(2)
C5 H5A 0.9800
C5 H5B 0.9800
C5 H5C 0.9800
C6 N1 1.466(2)
C6 C7 1.514(2)
C6 H6A 0.9900
C6 H6B 0.9900
C7 N4 1.491(2)
C7 H7A 0.9900
C7 H7B 0.9900
C8 N4 1.482(2)
C8 C9 1.521(3)
C8 H8A 0.9900
C8 H8B 0.9900
C9 N5 1.465(2)
C9 H9A 0.9900
C9 H9B 0.9900
C10 N5 1.307(2)
C10 N6 1.361(2)
C10 N7 1.372(2)
C11 N6 1.460(3)
C11 H11A 0.9800
C11 H11B 0.9800
C11 H11C 0.9800
C12 N6 1.451(3)
C12 H12A 0.9800
C12 H12B 0.9800
C12 H12C 0.9800
C13 N7 1.453(2)
C13 H13A 0.9800
C13 H13B 0.9800
C13 H13C 0.9800
C14 N7 1.456(3)
C14 H14A 0.9800
C14 H14B 0.9800
C14 H14C 0.9800
C15 N4 1.485(2)
C15 C16 1.517(3)
C15 H15A 0.9900
C15 H15B 0.9900
C16 N8 1.463(2)
C16 H16A 0.9900
C16 H16B 0.9900
C17 N8 1.310(2)
C17 N9 1.359(2)
C17 N10 1.371(2)
C18 N9 1.459(2)
C18 H18A 0.9800
C18 H18B 0.9800
C18 H18C 0.9800
C19 N9 1.452(2)
C19 H19A 0.9800
C19 H19B 0.9800
C19 H19C 0.9800
C20 N10 1.456(2)
C20 H20A 0.9800
C20 H20B 0.9800
C20 H20C 0.9800
C21 N10 1.452(3)
C21 H21A 0.9800
C21 H21B 0.9800
C21 H21C 0.9800
B1 C40 1.646(3)
B1 C28 1.651(3)
B1 C22 1.656(3)
B1 C34 1.657(3)
F1 C23 1.351(2)
F2 C24 1.349(2)
F3 C25 1.348(2)
F4 C26 1.346(2)
F5 C27 1.353(2)
F6 C29 1.356(2)
F7 C30 1.347(2)
F8 C31 1.340(2)
F9 C32 1.344(2)
F10 C33 1.357(2)
F11 C35 1.351(2)
F12 C36 1.348(2)
F13 C37 1.348(2)
F14 C38 1.349(2)
F15 C39 1.351(2)
F16 C41 1.357(2)
F17 C42 1.350(2)
F18 C43 1.341(2)
F19 C44 1.341(2)
F20 C45 1.352(2)
C22 C23 1.386(3)
C22 C27 1.394(3)
C23 C24 1.385(3)
C24 C25 1.370(3)
C25 C26 1.376(3)
C26 C27 1.376(3)
C28 C29 1.389(3)
C28 C33 1.391(3)
C29 C30 1.384(3)
C30 C31 1.374(3)
C31 C32 1.377(3)
C32 C33 1.378(3)
C34 C35 1.387(3)
C34 C39 1.395(3)
C35 C36 1.387(3)
C36 C37 1.369(3)
C37 C38 1.373(3)
C38 C39 1.382(3)
C40 C41 1.388(2)
C40 C45 1.389(3)
C41 C42 1.380(3)
C42 C43 1.373(3)
C43 C44 1.381(3)
C44 C45 1.376(3)
C1S Cl3 1.755(2)
C1S Cl2 1.764(2)
C1S H1S1 0.9900
C1S H1S2 0.9900

loop_
_geom_torsion_atom_site_label_1
_geom_torsion_atom_site_label_2
_geom_torsion_atom_site_label_3
_geom_torsion_atom_site_label_4
_geom_torsion
N1 C6 C7 N4 -55.91(18)
N4 C8 C9 N5 -56.62(19)
N4 C15 C16 N8 -56.00(18)
N3 C1 N1 C6 148.37(16)
N2 C1 N1 C6 -29.3(2)
N3 C1 N1 Cu1 -41.7(2)
N2 C1 N1 Cu1 140.69(15)
C7 C6 N1 C1 -137.71(16)
C7 C6 N1 Cu1 49.99(15)
N1 C1 N2 C3 143.14(18)
N3 C1 N2 C3 -34.6(2)
N1 C1 N2 C2 -32.4(3)
N3 C1 N2 C2 149.89(17)
N1 C1 N3 C4 -23.5(2)
N2 C1 N3 C4 154.37(16)
N1 C1 N3 C5 141.41(18)
N2 C1 N3 C5 -40.8(2)
C9 C8 N4 C15 151.38(15)
C9 C8 N4 C7 -85.25(17)
C9 C8 N4 Cu1 32.48(17)
C16 C15 N4 C8 -82.94(17)
C16 C15 N4 C7 153.84(15)
C16 C15 N4 Cu1 36.33(16)
C6 C7 N4 C8 152.23(14)
C6 C7 N4 C15 -84.50(17)
C6 C7 N4 Cu1 33.56(16)
N6 C10 N5 C9 152.84(17)
N7 C10 N5 C9 -24.4(3)
N6 C10 N5 Cu1 -37.9(3)
N7 C10 N5 Cu1 144.86(15)
C8 C9 N5 C10 -137.08(16)
C8 C9 N5 Cu1 50.91(15)
N5 C10 N6 C12 -23.2(3)
N7 C10 N6 C12 154.27(17)
N5 C10 N6 C11 135.6(2)
N7 C10 N6 C11 -47.0(3)
N5 C10 N7 C13 -39.9(3)
N6 C10 N7 C13 142.79(18)
N5 C10 N7 C14 143.86(19)
N6 C10 N7 C14 -33.5(3)
N9 C17 N8 C16 147.11(17)
N10 C17 N8 C16 -29.5(3)
N9 C17 N8 Cu1 -40.7(3)
N10 C17 N8 Cu1 142.65(15)
C15 C16 N8 C17 -138.79(17)
C15 C16 N8 Cu1 47.43(16)
N8 C17 N9 C19 -24.0(3)
N10 C17 N9 C19 152.96(16)
N8 C17 N9 C18 135.32(18)
N10 C17 N9 C18 -47.8(2)
N8 C17 N10 C21 -34.2(3)
N9 C17 N10 C21 149.05(18)
N8 C17 N10 C20 148.43(18)
N9 C17 N10 C20 -28.3(3)
C40 B1 C22 C23 -15.0(3)
C28 B1 C22 C23 -130.08(19)
C34 B1 C22 C23 106.9(2)
C40 B1 C22 C27 170.27(15)
C28 B1 C22 C27 55.2(2)
C34 B1 C22 C27 -67.85(19)
C27 C22 C23 F1 176.54(16)
B1 C22 C23 F1 1.5(3)
C27 C22 C23 C24 -2.9(3)
B1 C22 C23 C24 -177.93(17)
F1 C23 C24 F2 1.7(3)
C22 C23 C24 F2 -178.78(17)
F1 C23 C24 C25 -178.16(16)
C22 C23 C24 C25 1.3(3)
F2 C24 C25 F3 -0.5(3)
C23 C24 C25 F3 179.35(16)
F2 C24 C25 C26 -179.26(16)
C23 C24 C25 C26 0.6(3)
F3 C25 C26 F4 0.7(3)
C24 C25 C26 F4 179.45(17)
F3 C25 C26 C27 -179.42(16)
C24 C25 C26 C27 -0.7(3)
F4 C26 C27 F5 -0.3(3)
C25 C26 C27 F5 179.89(16)
F4 C26 C27 C22 178.66(17)
C25 C26 C27 C22 -1.2(3)
C23 C22 C27 F5 -178.23(15)
B1 C22 C27 F5 -2.7(2)
C23 C22 C27 C26 2.9(3)
B1 C22 C27 C26 178.37(17)
C40 B1 C28 C29 -105.34(19)
C22 B1 C28 C29 16.9(2)
C34 B1 C28 C29 132.37(18)
C40 B1 C28 C33 65.39(19)
C22 B1 C28 C33 -172.33(15)
C34 B1 C28 C33 -56.9(2)
C33 C28 C29 F6 -178.44(15)
B1 C28 C29 F6 -7.2(3)
C33 C28 C29 C30 1.7(3)
B1 C28 C29 C30 172.93(17)
F6 C29 C30 F7 -0.5(2)
C28 C29 C30 F7 179.35(16)
F6 C29 C30 C31 179.01(16)
C28 C29 C30 C31 -1.1(3)
F7 C30 C31 F8 -1.1(3)
C29 C30 C31 F8 179.36(16)
F7 C30 C31 C32 179.61(16)
C29 C30 C31 C32 0.1(3)
F8 C31 C32 F9 0.5(3)
C30 C31 C32 F9 179.80(17)
F8 C31 C32 C33 -179.10(17)
C30 C31 C32 C33 0.2(3)
F9 C32 C33 F10 0.9(3)
C31 C32 C33 F10 -179.48(16)
F9 C32 C33 C28 -179.06(16)
C31 C32 C33 C28 0.6(3)
C29 C28 C33 F10 178.61(15)
B1 C28 C33 F10 6.6(2)
C29 C28 C33 C32 -1.5(3)
B1 C28 C33 C32 -173.46(17)
C40 B1 C34 C35 -131.86(19)
C28 B1 C34 C35 -16.2(3)
C22 B1 C34 C35 105.8(2)
C40 B1 C34 C39 56.6(2)
C28 B1 C34 C39 172.26(15)
C22 B1 C34 C39 -65.73(19)
C39 C34 C35 F11 179.34(15)
B1 C34 C35 F11 7.4(3)
C39 C34 C35 C36 -0.2(3)
B1 C34 C35 C36 -172.19(17)
F11 C35 C36 F12 -0.5(2)
C34 C35 C36 F12 179.03(16)
F11 C35 C36 C37 179.56(16)
C34 C35 C36 C37 -0.9(3)
F12 C36 C37 F13 -0.1(3)
C35 C36 C37 F13 179.84(17)
F12 C36 C37 C38 -179.19(17)
C35 C36 C37 C38 0.7(3)
F13 C37 C38 F14 0.0(3)
C36 C37 C38 F14 179.12(17)
F13 C37 C38 C39 -178.63(17)
C36 C37 C38 C39 0.5(3)
F14 C38 C39 F15 -0.4(3)
C37 C38 C39 F15 178.24(16)
F14 C38 C39 C34 179.68(17)
C37 C38 C39 C34 -1.7(3)
C35 C34 C39 F15 -178.44(15)
B1 C34 C39 F15 -5.8(2)
C35 C34 C39 C38 1.5(3)
B1 C34 C39 C38 174.19(17)
C28 B1 C40 C41 -103.2(2)
C22 B1 C40 C41 135.06(19)
C34 B1 C40 C41 20.0(3)
C28 B1 C40 C45 68.8(2)
C22 B1 C40 C45 -53.0(2)
C34 B1 C40 C45 -168.07(17)
C45 C40 C41 F16 -177.42(16)
B1 C40 C41 F16 -5.0(3)
C45 C40 C41 C42 2.4(3)
B1 C40 C41 C42 174.80(17)
F16 C41 C42 F17 -0.7(3)
C40 C41 C42 F17 179.40(17)
F16 C41 C42 C43 179.53(16)
C40 C41 C42 C43 -0.3(3)
F17 C42 C43 F18 -2.1(3)
C41 C42 C43 F18 177.60(17)
F17 C42 C43 C44 178.89(17)
C41 C42 C43 C44 -1.4(3)
F18 C43 C44 F19 1.2(3)
C42 C43 C44 F19 -179.78(17)
F18 C43 C44 C45 -178.22(17)
C42 C43 C44 C45 0.8(3)
F19 C44 C45 F20 2.0(3)
C43 C44 C45 F20 -178.59(17)
F19 C44 C45 C40 -177.81(18)
C43 C44 C45 C40 1.6(3)
C41 C40 C45 F20 177.12(16)
B1 C40 C45 F20 4.1(3)
C41 C40 C45 C44 -3.1(3)
B1 C40 C45 C44 -176.18(18)
